data_7126894
loop_
_publ_author_name
'Pace, Kristen A.'
'Klepov, Vladislav V.'
'Christian, Matthew S.'
'Morrison, Gregory'
'Deason, Travis K.'
'Kutahyali Aslani, Ceren'
'Besmann, Theodore M.'
'Diprete, David P.'
'Amoroso, Jake W.'
'Zur Loye, Hans-Conrad'

_publ_section_title
;
 Targeting complex plutonium oxides by combining crystal chemical
 reasoning with density-functional theory calculations: the quaternary
 plutonium oxide Cs<sub>2</sub>PuSi<sub>6</sub>O<sub>15</sub>.
;
_journal_issue 66
_journal_name_full 'Chemical communications (Cambridge, England)'
_journal_page_first 9501
_journal_page_last 9504
_journal_paper_doi 10.1039/d0cc02674c
_journal_volume 56
_journal_year 2020
_chemical_formula_moiety '0.25(Cs8 O60 Pu4 Si24)'
_chemical_formula_sum 'Cs2 O15 Pu Si6'
_chemical_formula_weight 916.36
_space_group_crystal_system orthorhombic
_space_group_IT_number 36
_space_group_name_Hall 'C 2c -2'
_space_group_name_H-M_alt 'C m c 21'
_audit_creation_date 2019-10-11
_audit_creation_method
;
Olex2 1.2
(compiled 2015.09.30 svn.r3233 for OlexSys, GUI svn.r5103)
;
_audit_update_record
;
2020-03-31 deposited with the CCDC.	2020-07-10 downloaded from the CCDC.
;
_cell_angle_alpha 90
_cell_angle_beta 90
_cell_angle_gamma 90
_cell_formula_units_Z 4
_cell_length_a 7.2502(2)
_cell_length_b 16.1726(4)
_cell_length_c 13.4121(3)
_cell_measurement_reflns_used 9928
_cell_measurement_temperature 303(2)
_cell_measurement_theta_max 28.32
_cell_measurement_theta_min 2.52
_cell_volume 1572.63(7)
_computing_molecular_graphics 'Olex2 (Dolomanov et al., 2009)'
_computing_publication_material 'Olex2 (Dolomanov et al., 2009)'
_computing_structure_refinement 'ShelXL (Sheldrick, 2015)'
_computing_structure_solution 'SHELXT 2014/5 (Sheldrick, 2014)'
_diffrn_ambient_temperature 303.28
_diffrn_measured_fraction_theta_full 1.000
_diffrn_measured_fraction_theta_max 1.000
_diffrn_measurement_device_type 'Bruker APEX-II CCD'
_diffrn_measurement_method '\f and \w scans'
_diffrn_radiation_type MoK\a
_diffrn_radiation_wavelength 0.71073
_diffrn_reflns_av_R_equivalents 0.0355
_diffrn_reflns_av_unetI/netI 0.0102
_diffrn_reflns_Laue_measured_fraction_full 1.000
_diffrn_reflns_Laue_measured_fraction_max 1.000
_diffrn_reflns_limit_h_max 9
_diffrn_reflns_limit_h_min -9
_diffrn_reflns_limit_k_max 21
_diffrn_reflns_limit_k_min -21
_diffrn_reflns_limit_l_max 17
_diffrn_reflns_limit_l_min -17
_diffrn_reflns_number 52598
_diffrn_reflns_point_group_measured_fraction_full 1.000
_diffrn_reflns_point_group_measured_fraction_max 1.000
_diffrn_reflns_theta_full 25.242
_diffrn_reflns_theta_max 28.296
_diffrn_reflns_theta_min 2.519
_diffrn_standards_number 0
_exptl_absorpt_coefficient_mu 9.286
_exptl_absorpt_correction_T_max 0.2627
_exptl_absorpt_correction_T_min 0.2161
_exptl_absorpt_correction_type multi-scan
_exptl_absorpt_process_details
;
SADABS-2016/2 (Bruker,2016/2) was used for absorption correction.
wR2(int) was 0.1453 before and 0.0513 after correction.
The Ratio of minimum to maximum transmission is 0.8226.
The \l/2 correction factor is Not present.
;
_exptl_crystal_colour blue
_exptl_crystal_colour_primary blue
_exptl_crystal_density_diffrn 3.870
_exptl_crystal_description hexagonal
_exptl_crystal_F_000 1632
_exptl_crystal_size_max 0.05
_exptl_crystal_size_mid 0.02
_exptl_crystal_size_min 0.01
_refine_diff_density_max 1.528
_refine_diff_density_min -1.833
_refine_diff_density_rms 0.254
_refine_ls_abs_structure_details
;
 Refined as an inversion twin.
;
_refine_ls_abs_structure_Flack 0.48(4)
_refine_ls_extinction_method none
_refine_ls_goodness_of_fit_ref 1.160
_refine_ls_hydrogen_treatment undef
_refine_ls_matrix_type full
_refine_ls_number_parameters 137
_refine_ls_number_reflns 2103
_refine_ls_number_restraints 13
_refine_ls_restrained_S_all 1.166
_refine_ls_R_factor_all 0.0289
_refine_ls_R_factor_gt 0.0287
_refine_ls_shift/su_max 0.000
_refine_ls_shift/su_mean 0.000
_refine_ls_structure_factor_coef Fsqd
_refine_ls_weighting_details 'w=1/[\s^2^(Fo^2^)+61.9534P] where P=(Fo^2^+2Fc^2^)/3'
_refine_ls_weighting_scheme calc
_refine_ls_wR_factor_gt 0.0650
_refine_ls_wR_factor_ref 0.0651
_reflns_Friedel_coverage 0.920
_reflns_Friedel_fraction_full 1.000
_reflns_Friedel_fraction_max 1.000
_reflns_number_gt 2090
_reflns_number_total 2103
_reflns_threshold_expression 'I > 2\s(I)'
_cod_data_source_file d0cc02674c2.cif
_cod_data_source_block kap1116a_1
_cod_depositor_comments 'Adding full bibliography for 7126894--7126895.cif.'
_cod_database_code 7126894
_shelx_space_group_comment
;
The symmetry employed for this shelxl refinement is uniquely defined
by the following loop, which should always be used as a source of
symmetry information in preference to the above space-group names.
They are only intended as comments.
;
_shelx_estimated_absorpt_t_max 0.913
_shelx_estimated_absorpt_t_min 0.654
_olex2_refinement_description
;
1. Twinned data refinement
 Scales: 0.52(4) 0.48(4)
2. Uiso/Uaniso restraints and constraints
Uanis(O7) \\sim Ueq: with sigma of 0.005 and sigma for terminal atoms of 0.02
Uanis(O6) \\sim Ueq: with sigma of 0.01 and sigma for terminal atoms of 0.02
3. Others
 Fixed Sof: Cs1(0.375) Cs3(0.25) Cs4(0.25) Cs2(0.125)
;
_shelx_shelxl_version_number 2014/7
_olex2_submission_special_instructions 'No special instructions were received'

loop_
_space_group_symop_operation_xyz
'x, y, z'
'-x, -y, z+1/2'
'x, -y, z+1/2'
'-x, y, z'
'x+1/2, y+1/2, z'
'-x+1/2, -y+1/2, z+1/2'
'x+1/2, -y+1/2, z+1/2'
'-x+1/2, y+1/2, z'

loop_
_atom_site_label
_atom_site_type_symbol
_atom_site_fract_x
_atom_site_fract_y
_atom_site_fract_z
_atom_site_U_iso_or_equiv
_atom_site_adp_type
_atom_site_occupancy
_atom_site_site_symmetry_order
_atom_site_calc_flag
_atom_site_refinement_flags_posn
_atom_site_refinement_flags_adp
_atom_site_refinement_flags_occupancy
_atom_site_disorder_assembly
_atom_site_disorder_group
Pu1 Pu 0.5000 0.36841(3) 0.67265(4) 0.01545(13) Uani 1 2 d S T P . .
Cs1 Cs 0.0000 0.3866(3) 0.5187(6) 0.0259(8) Uani 0.75 2 d S T P . .
Cs3 Cs 0.5000 0.7703(7) 0.8272(9) 0.0386(18) Uani 0.5 2 d S T P . .
Si2 Si 0.5000 0.4535(3) 0.4198(4) 0.0153(10) Uani 1 2 d S T P . .
Si3 Si 0.5000 0.6442(3) 0.4401(3) 0.0124(8) Uani 1 2 d S T P . .
Si1 Si 0.2177(6) 0.4577(2) 0.2477(3) 0.0218(7) Uani 1 1 d . . . . .
Si4 Si 0.7953(5) 0.6849(2) 0.5959(3) 0.0213(8) Uani 1 1 d . . . . .
O7 O 0.5000 0.6710(10) 0.3277(11) 0.033(3) Uani 1 2 d S TU P . .
O9 O 1.0000 0.6610(9) 0.5595(11) 0.027(3) Uani 1 2 d S T P . .
O10 O 0.7828(15) 0.7742(6) 0.6425(7) 0.029(2) Uani 1 1 d . . . . .
O5 O 0.5000 0.3982(10) 0.5119(12) 0.042(4) Uani 1 2 d S T P . .
O2 O 0.2757(13) 0.3839(5) 0.1726(14) 0.038(2) Uani 1 1 d . . . . .
O4 O 0.3146(18) 0.4395(8) 0.3535(8) 0.044(3) Uani 1 1 d . . . . .
O1 O 0.0000 0.4509(8) 0.2719(10) 0.024(3) Uani 1 2 d S T P . .
O8 O 0.670(2) 0.6833(9) 0.4966(11) 0.065(5) Uani 1 1 d . . . . .
O6 O 0.5000 0.5457(10) 0.4579(13) 0.041(4) Uani 1 2 d S TU P . .
O3 O 0.2765(19) 0.5451(6) 0.2043(8) 0.040(3) Uani 1 1 d . . . . .
Cs4 Cs 0.5000 0.7891(7) 0.8149(10) 0.0384(19) Uani 0.5 2 d S T P . .
Cs2 Cs 0.0000 0.4088(7) 0.5169(19) 0.028(3) Uani 0.25 2 d S T P . .

loop_
_atom_site_aniso_label
_atom_site_aniso_U_11
_atom_site_aniso_U_22
_atom_site_aniso_U_33
_atom_site_aniso_U_23
_atom_site_aniso_U_13
_atom_site_aniso_U_12
Pu1 0.0225(3) 0.0111(2) 0.0128(2) -0.0010(3) 0.000 0.000
Cs1 0.0282(11) 0.017(2) 0.0325(12) 0.012(2) 0.000 0.000
Cs3 0.070(3) 0.032(3) 0.014(3) 0.002(2) 0.000 0.000
Si2 0.025(2) 0.014(2) 0.007(2) 0.0005(17) 0.000 0.000
Si3 0.0118(19) 0.012(2) 0.013(2) -0.0019(16) 0.000 0.000
Si1 0.0251(17) 0.0209(16) 0.0194(15) 0.0016(14) -0.0005(15) -0.0121(15)
Si4 0.0152(18) 0.0199(18) 0.0287(18) 0.0026(13) -0.0156(15) -0.0071(14)
O7 0.037(6) 0.046(6) 0.017(5) -0.001(5) 0.000 0.000
O9 0.027(7) 0.026(7) 0.029(7) -0.017(6) 0.000 0.000
O10 0.024(5) 0.022(4) 0.041(6) 0.003(4) 0.002(4) 0.001(4)
O5 0.080(13) 0.029(8) 0.019(7) 0.003(7) 0.000 0.000
O2 0.032(5) 0.032(4) 0.051(5) -0.007(7) 0.009(8) -0.009(4)
O4 0.040(7) 0.063(8) 0.030(6) 0.015(5) -0.015(5) -0.027(6)
O1 0.027(7) 0.022(7) 0.025(7) 0.000(5) 0.000 0.000
O8 0.067(10) 0.066(9) 0.062(9) 0.026(7) -0.049(8) -0.039(8)
O6 0.074(10) 0.014(6) 0.036(8) 0.000(6) 0.000 0.000
O3 0.060(8) 0.023(5) 0.038(6) 0.008(4) -0.002(5) -0.021(5)
Cs4 0.043(2) 0.057(6) 0.014(2) 0.005(3) 0.000 0.000
Cs2 0.043(4) 0.016(6) 0.025(3) 0.009(6) 0.000 0.000

loop_
_atom_type_symbol
_atom_type_description
_atom_type_scat_dispersion_real
_atom_type_scat_dispersion_imag
_atom_type_scat_source
Cs Cs -0.3680 2.1192 'International Tables Vol C Tables 4.2.6.8 and 6.1.1.4'
O O 0.0106 0.0060 'International Tables Vol C Tables 4.2.6.8 and 6.1.1.4'
Pu Pu -9.4100 4.3056 'International Tables Vol C Tables 4.2.6.8 and 6.1.1.4'
Si Si 0.0817 0.0704 'International Tables Vol C Tables 4.2.6.8 and 6.1.1.4'

loop_
_geom_angle_atom_site_label_1
_geom_angle_atom_site_label_2
_geom_angle_atom_site_label_3
_geom_angle
_geom_angle_site_symmetry_1
_geom_angle_site_symmetry_3
_geom_angle_publ_flag
Cs1 Pu1 Cs1 120.2(2) 1_655 . ?
Cs1 Pu1 Cs4 166.52(19) 1_655 5_445 ?
Cs1 Pu1 Cs4 166.52(19) . 5_545 ?
Cs1 Pu1 Cs4 60.56(16) 1_655 5_545 ?
Cs1 Pu1 Cs4 60.56(16) . 5_445 ?
Cs1 Pu1 Cs2 119.17(18) . 1_655 ?
Cs1 Pu1 Cs2 4.85(19) 1_655 1_655 ?
Cs1 Pu1 Cs2 119.17(18) 1_655 . ?
Cs1 Pu1 Cs2 4.85(19) . . ?
O7 Pu1 Cs1 119.52(10) 2_665 1_655 ?
O7 Pu1 Cs1 119.52(10) 2_665 . ?
O7 Pu1 O10 88.5(4) 2_665 8_645 ?
O7 Pu1 O10 88.5(4) 2_665 5_445 ?
O7 Pu1 O5 175.6(7) 2_665 . ?
O7 Pu1 O3 90.1(4) 2_665 3_565 ?
O7 Pu1 O3 90.1(4) 2_665 2_665 ?
O7 Pu1 Cs4 59.18(16) 2_665 5_545 ?
O7 Pu1 Cs4 59.18(16) 2_665 5_445 ?
O7 Pu1 Cs2 121.1(3) 2_665 1_655 ?
O7 Pu1 Cs2 121.1(3) 2_665 . ?
O10 Pu1 Cs1 49.1(3) 5_445 . ?
O10 Pu1 Cs1 124.8(3) 8_645 . ?
O10 Pu1 Cs1 124.8(3) 5_445 1_655 ?
O10 Pu1 Cs1 49.1(3) 8_645 1_655 ?
O10 Pu1 O10 90.0(5) 5_445 8_645 ?
O10 Pu1 Cs4 118.3(3) 8_645 5_445 ?
O10 Pu1 Cs4 43.9(3) 5_445 5_445 ?
O10 Pu1 Cs4 43.9(3) 8_645 5_545 ?
O10 Pu1 Cs4 118.3(3) 5_445 5_545 ?
O10 Pu1 Cs2 53.9(3) 5_445 . ?
O10 Pu1 Cs2 53.9(3) 8_645 1_655 ?
O10 Pu1 Cs2 128.4(4) 8_645 . ?
O10 Pu1 Cs2 128.4(4) 5_445 1_655 ?
O5 Pu1 Cs1 60.18(10) . 1_655 ?
O5 Pu1 Cs1 60.18(10) . . ?
O5 Pu1 O10 88.4(4) . 8_645 ?
O5 Pu1 O10 88.4(4) . 5_445 ?
O5 Pu1 Cs4 119.92(18) . 5_445 ?
O5 Pu1 Cs4 119.92(18) . 5_545 ?
O5 Pu1 Cs2 59.0(3) . 1_655 ?
O5 Pu1 Cs2 59.0(3) . . ?
O3 Pu1 Cs1 134.0(3) 3_565 1_655 ?
O3 Pu1 Cs1 53.7(3) 2_665 1_655 ?
O3 Pu1 Cs1 53.7(3) 3_565 . ?
O3 Pu1 Cs1 134.0(3) 2_665 . ?
O3 Pu1 O10 87.1(4) 2_665 8_645 ?
O3 Pu1 O10 87.1(4) 3_565 5_445 ?
O3 Pu1 O10 176.7(5) 3_565 8_645 ?
O3 Pu1 O10 176.7(5) 2_665 5_445 ?
O3 Pu1 O5 92.9(4) 2_665 . ?
O3 Pu1 O5 92.9(4) 3_565 . ?
O3 Pu1 O3 95.9(7) 2_665 3_565 ?
O3 Pu1 Cs4 137.1(4) 2_665 5_445 ?
O3 Pu1 Cs4 58.5(4) 2_665 5_545 ?
O3 Pu1 Cs4 137.1(4) 3_565 5_545 ?
O3 Pu1 Cs4 58.5(4) 3_565 5_445 ?
O3 Pu1 Cs2 50.3(4) 2_665 1_655 ?
O3 Pu1 Cs2 50.3(4) 3_565 . ?
O3 Pu1 Cs2 129.2(4) 3_565 1_655 ?
O3 Pu1 Cs2 129.2(4) 2_665 . ?
Cs4 Pu1 Cs4 115.2(2) 5_545 5_445 ?
Cs2 Pu1 Cs4 62.8(3) 1_655 5_545 ?
Cs2 Pu1 Cs4 171.2(2) 1_655 5_445 ?
Cs2 Pu1 Cs4 62.8(3) . 5_445 ?
Cs2 Pu1 Cs4 171.2(2) . 5_545 ?
Cs2 Pu1 Cs2 117.7(5) . 1_655 ?
O10 Cs1 Si2 75.28(19) 5_445 . ?
O10 Cs1 Si2 154.6(2) 8_545 . ?
O10 Cs1 O10 79.6(4) 8_545 5_445 ?
O10 Cs1 O5 132.9(3) 8_545 . ?
O10 Cs1 O5 53.4(3) 5_445 . ?
O10 Cs1 O5 53.4(3) 8_545 1_455 ?
O10 Cs1 O5 132.9(3) 5_445 1_455 ?
O10 Cs1 O4 160.0(4) 8_545 . ?
O10 Cs1 O4 93.0(3) 8_545 4 ?
O10 Cs1 O4 160.0(4) 5_445 4 ?
O10 Cs1 O4 93.0(3) 5_445 . ?
O10 Cs1 O1 131.6(3) 5_445 . ?
O10 Cs1 O1 131.6(3) 8_545 . ?
O10 Cs1 O8 74.8(3) 8_545 5_445 ?
O10 Cs1 O8 44.8(3) 8_545 8_545 ?
O10 Cs1 O8 74.8(3) 5_445 8_545 ?
O10 Cs1 O8 44.8(3) 5_445 5_445 ?
O10 Cs1 O3 54.9(3) 5_445 3_565 ?
O10 Cs1 O3 100.5(4) 8_545 3_565 ?
O10 Cs1 O3 54.9(3) 8_545 2_565 ?
O10 Cs1 O3 100.5(4) 5_445 2_565 ?
O5 Cs1 Si2 22.3(3) . . ?
O5 Cs1 Si2 151.7(3) 1_455 . ?
O5 Cs1 O5 173.4(5) . 1_455 ?
O4 Cs1 Si2 109.5(3) 4 . ?
O4 Cs1 Si2 23.2(2) . . ?
O4 Cs1 O5 43.8(3) 4 1_455 ?
O4 Cs1 O5 131.4(4) 4 . ?
O4 Cs1 O5 131.4(4) . 1_455 ?
O4 Cs1 O5 43.8(3) . . ?
O4 Cs1 O4 87.7(5) . 4 ?
O4 Cs1 O1 44.0(2) . . ?
O4 Cs1 O1 44.0(2) 4 . ?
O4 Cs1 O8 86.8(4) 4 8_545 ?
O4 Cs1 O8 86.8(4) . 5_445 ?
O4 Cs1 O8 115.3(4) . 8_545 ?
O4 Cs1 O8 115.3(4) 4 5_445 ?
O4 Cs1 O3 90.0(3) 4 2_565 ?
O4 Cs1 O3 145.2(3) 4 3_565 ?
O4 Cs1 O3 90.0(3) . 3_565 ?
O4 Cs1 O3 145.2(3) . 2_565 ?
O1 Cs1 Si2 66.65(13) . . ?
O1 Cs1 O5 87.8(3) . . ?
O1 Cs1 O5 87.8(3) . 1_455 ?
O1 Cs1 O8 101.5(4) . 5_445 ?
O1 Cs1 O8 101.5(4) . 8_545 ?
O8 Cs1 Si2 122.7(3) 8_545 . ?
O8 Cs1 Si2 84.7(3) 5_445 . ?
O8 Cs1 O5 113.3(4) 8_545 . ?
O8 Cs1 O5 72.4(3) 5_445 . ?
O8 Cs1 O5 72.4(3) 8_545 1_455 ?
O8 Cs1 O5 113.3(4) 5_445 1_455 ?
O8 Cs1 O8 40.9(5) 8_545 5_445 ?
O3 Cs1 Si2 67.6(2) 3_565 . ?
O3 Cs1 Si2 133.7(3) 2_565 . ?
O3 Cs1 O5 126.4(4) 2_565 . ?
O3 Cs1 O5 53.8(3) 3_565 . ?
O3 Cs1 O5 126.4(4) 3_565 1_455 ?
O3 Cs1 O5 53.8(3) 2_565 1_455 ?
O3 Cs1 O1 127.2(3) 3_565 . ?
O3 Cs1 O1 127.2(3) 2_565 . ?
O3 Cs1 O8 125.0(4) 2_565 5_445 ?
O3 Cs1 O8 99.2(3) 3_565 5_445 ?
O3 Cs1 O8 99.2(3) 2_565 8_545 ?
O3 Cs1 O8 125.0(4) 3_565 8_545 ?
O3 Cs1 O3 72.7(4) 3_565 2_565 ?
O7 Cs3 O7 150.6(6) 6_665 6_565 ?
O9 Cs3 O7 85.0(3) 6_665 6_665 ?
O9 Cs3 O7 85.0(3) 6_665 6_565 ?
O9 Cs3 O5 67.4(4) 6_665 2_665 ?
O9 Cs3 O2 140.3(4) 6_665 3_565 ?
O9 Cs3 O2 140.3(4) 6_665 2_665 ?
O9 Cs3 O4 102.7(4) 6_665 2_665 ?
O9 Cs3 O4 102.7(4) 6_665 3_565 ?
O9 Cs3 O8 45.0(3) 6_665 7_465 ?
O9 Cs3 O8 45.0(3) 6_665 6_665 ?
O10 Cs3 O7 127.8(4) . 6_565 ?
O10 Cs3 O7 51.7(3) . 6_665 ?
O10 Cs3 O7 51.7(3) 4_655 6_565 ?
O10 Cs3 O7 127.8(4) 4_655 6_665 ?
O10 Cs3 O9 136.0(3) . 6_665 ?
O10 Cs3 O9 136.0(3) 4_655 6_665 ?
O10 Cs3 O10 79.2(5) 4_655 . ?
O10 Cs3 O5 122.2(3) 4_655 2_665 ?
O10 Cs3 O5 122.2(3) . 2_665 ?
O10 Cs3 O2 81.9(4) . 3_565 ?
O10 Cs3 O2 44.6(3) . 2_665 ?
O10 Cs3 O2 44.6(3) 4_655 3_565 ?
O10 Cs3 O2 81.9(4) 4_655 2_665 ?
O10 Cs3 O4 109.0(4) . 3_565 ?
O10 Cs3 O4 109.0(4) 4_655 2_665 ?
O10 Cs3 O4 81.9(3) 4_655 3_565 ?
O10 Cs3 O4 81.9(3) . 2_665 ?
O10 Cs3 O8 164.5(4) 4_655 6_665 ?
O10 Cs3 O8 164.5(4) . 7_465 ?
O10 Cs3 O8 93.5(3) . 6_665 ?
O10 Cs3 O8 93.5(3) 4_655 7_465 ?
O5 Cs3 O7 100.7(3) 2_665 6_665 ?
O5 Cs3 O7 100.7(3) 2_665 6_565 ?
O2 Cs3 O7 127.5(4) 2_665 6_565 ?
O2 Cs3 O7 75.0(3) 2_665 6_665 ?
O2 Cs3 O7 75.0(3) 3_565 6_565 ?
O2 Cs3 O7 127.5(4) 3_565 6_665 ?
O2 Cs3 O5 82.8(4) 2_665 2_665 ?
O2 Cs3 O5 82.8(4) 3_565 2_665 ?
O2 Cs3 O2 53.3(4) 3_565 2_665 ?
O2 Cs3 O4 65.4(3) 3_565 2_665 ?
O2 Cs3 O4 41.8(3) 3_565 3_565 ?
O2 Cs3 O4 41.8(3) 2_665 2_665 ?
O2 Cs3 O4 65.4(3) 2_665 3_565 ?
O4 Cs3 O7 83.1(3) 2_665 6_665 ?
O4 Cs3 O7 83.1(3) 3_565 6_565 ?
O4 Cs3 O7 126.1(4) 2_665 6_565 ?
O4 Cs3 O7 126.1(4) 3_565 6_665 ?
O4 Cs3 O5 41.5(3) 2_665 2_665 ?
O4 Cs3 O5 41.5(3) 3_565 2_665 ?
O4 Cs3 O4 43.0(4) 3_565 2_665 ?
O8 Cs3 O7 42.1(3) 6_665 6_665 ?
O8 Cs3 O7 42.1(3) 7_465 6_565 ?
O8 Cs3 O7 128.8(5) 6_665 6_565 ?
O8 Cs3 O7 128.8(5) 7_465 6_665 ?
O8 Cs3 O5 73.3(3) 6_665 2_665 ?
O8 Cs3 O5 73.3(3) 7_465 2_665 ?
O8 Cs3 O2 148.5(4) 6_665 3_565 ?
O8 Cs3 O2 148.5(4) 7_465 2_665 ?
O8 Cs3 O2 102.6(3) 6_665 2_665 ?
O8 Cs3 O2 102.6(3) 7_465 3_565 ?
O8 Cs3 O4 83.2(4) 6_665 2_665 ?
O8 Cs3 O4 83.2(4) 7_465 3_565 ?
O8 Cs3 O4 113.6(4) 7_465 2_665 ?
O8 Cs3 O4 113.6(4) 6_665 3_565 ?
O8 Cs3 O8 90.0(5) 6_665 7_465 ?
Cs1 Si2 Cs1 129.5(2) 1_655 . ?
Cs1 Si2 Cs4 81.81(14) . 2_664 ?
Cs1 Si2 Cs4 81.81(14) 1_655 2_664 ?
Cs3 Si2 Cs1 81.49(14) 2_664 . ?
Cs3 Si2 Cs1 81.49(14) 2_664 1_655 ?
Cs3 Si2 Cs4 0.8(4) 2_664 2_664 ?
Cs3 Si2 Cs2 86.2(2) 2_664 1_655 ?
Cs3 Si2 Cs2 86.2(2) 2_664 . ?
O5 Si2 Cs1 64.77(11) . 1_655 ?
O5 Si2 Cs1 64.77(11) . . ?
O5 Si2 Cs3 73.0(7) . 2_664 ?
O5 Si2 O4 111.2(5) . 4_655 ?
O5 Si2 O4 111.2(5) . . ?
O5 Si2 O6 107.0(9) . . ?
O5 Si2 Cs4 73.8(7) . 2_664 ?
O5 Si2 Cs2 67.8(3) . . ?
O5 Si2 Cs2 67.8(3) . 1_655 ?
O4 Si2 Cs1 52.9(4) . . ?
O4 Si2 Cs1 152.9(6) . 1_655 ?
O4 Si2 Cs1 152.9(6) 4_655 . ?
O4 Si2 Cs1 52.9(4) 4_655 1_655 ?
O4 Si2 Cs3 72.0(5) . 2_664 ?
O4 Si2 Cs3 72.0(5) 4_655 2_664 ?
O4 Si2 O4 111.3(10) . 4_655 ?
O4 Si2 Cs4 71.6(5) . 2_664 ?
O4 Si2 Cs4 71.6(5) 4_655 2_664 ?
O4 Si2 Cs2 156.9(6) . 1_655 ?
O4 Si2 Cs2 156.9(6) 4_655 . ?
O4 Si2 Cs2 52.6(6) . . ?
O4 Si2 Cs2 52.6(6) 4_655 1_655 ?
O6 Si2 Cs1 98.5(3) . . ?
O6 Si2 Cs1 98.5(3) . 1_655 ?
O6 Si2 Cs3 180.0(7) . 2_664 ?
O6 Si2 O4 108.0(6) . 4_655 ?
O6 Si2 O4 108.0(6) . . ?
O6 Si2 Cs4 179.2(7) . 2_664 ?
O6 Si2 Cs2 93.8(3) . . ?
O6 Si2 Cs2 93.8(3) . 1_655 ?
Cs2 Si2 Cs1 132.6(2) 1_655 . ?
Cs2 Si2 Cs1 5.0(2) 1_655 1_655 ?
Cs2 Si2 Cs1 132.6(2) . 1_655 ?
Cs2 Si2 Cs1 5.0(2) . . ?
Cs2 Si2 Cs4 86.5(3) . 2_664 ?
Cs2 Si2 Cs4 86.5(3) 1_655 2_664 ?
Cs2 Si2 Cs2 135.3(6) 1_655 . ?
Cs1 Si3 Cs3 76.92(15) 5 6_564 ?
Cs1 Si3 Cs3 76.92(15) 5 6_664 ?
Cs1 Si3 Cs4 81.58(15) 5 6_664 ?
Cs1 Si3 Cs4 81.58(15) 5 6_564 ?
Cs3 Si3 Cs3 121.0(3) 6_564 6_664 ?
O7 Si3 Cs1 89.0(6) . 5 ?
O7 Si3 Cs3 63.8(2) . 6_564 ?
O7 Si3 Cs3 63.8(2) . 6_664 ?
O7 Si3 O8 110.5(6) . . ?
O7 Si3 O8 110.5(6) . 4_655 ?
O7 Si3 O6 114.6(9) . . ?
O7 Si3 Cs4 62.5(2) . 6_564 ?
O7 Si3 Cs4 62.5(2) . 6_664 ?
O8 Si3 Cs1 59.2(6) 4_655 5 ?
O8 Si3 Cs1 59.2(6) . 5 ?
O8 Si3 Cs3 136.1(6) 4_655 6_664 ?
O8 Si3 Cs3 136.1(6) . 6_564 ?
O8 Si3 Cs3 50.4(6) 4_655 6_564 ?
O8 Si3 Cs3 50.4(6) . 6_664 ?
O8 Si3 O8 102.5(14) 4_655 . ?
O8 Si3 O6 109.0(6) 4_655 . ?
O8 Si3 O6 109.0(6) . . ?
O8 Si3 Cs4 53.7(6) 4_655 6_564 ?
O8 Si3 Cs4 140.7(6) . 6_564 ?
O8 Si3 Cs4 140.7(6) 4_655 6_664 ?
O8 Si3 Cs4 53.7(6) . 6_664 ?
O6 Si3 Cs1 156.4(7) . 5 ?
O6 Si3 Cs3 112.5(3) . 6_664 ?
O6 Si3 Cs3 112.5(3) . 6_564 ?
O6 Si3 Cs4 108.6(3) . 6_564 ?
O6 Si3 Cs4 108.6(3) . 6_664 ?
Cs4 Si3 Cs3 121.89(12) 6_564 6_664 ?
Cs4 Si3 Cs3 4.8(2) 6_564 6_564 ?
Cs4 Si3 Cs3 121.89(12) 6_664 6_564 ?
Cs4 Si3 Cs3 4.8(2) 6_664 6_664 ?
Cs4 Si3 Cs4 122.3(4) 6_564 6_664 ?
Cs1 Si1 Cs1 131.00(12) . 2_564 ?
O2 Si1 Cs1 116.3(5) . . ?
O2 Si1 Cs1 94.8(6) . 2_564 ?
O2 Si1 Cs2 121.1(6) . . ?
O2 Si1 Cs2 91.1(6) . 2_564 ?
O4 Si1 Cs1 154.4(5) . 2_564 ?
O4 Si1 Cs1 48.7(5) . . ?
O4 Si1 O2 107.5(8) . . ?
O4 Si1 O1 103.7(7) . . ?
O4 Si1 Cs2 158.7(5) . 2_564 ?
O4 Si1 Cs2 49.0(5) . . ?
O1 Si1 Cs1 79.8(5) . 2_564 ?
O1 Si1 Cs1 55.3(5) . . ?
O1 Si1 O2 109.2(6) . . ?
O1 Si1 Cs2 79.1(5) . 2_564 ?
O1 Si1 Cs2 54.7(5) . . ?
O3 Si1 Cs1 132.4(5) . . ?
O3 Si1 Cs1 46.4(5) . 2_564 ?
O3 Si1 O2 111.0(7) . . ?
O3 Si1 O4 111.6(6) . . ?
O3 Si1 O1 113.4(7) . . ?
O3 Si1 Cs2 49.9(5) . 2_564 ?
O3 Si1 Cs2 127.6(5) . . ?
Cs2 Si1 Cs1 4.8(2) . . ?
Cs2 Si1 Cs1 131.8(2) 2_564 . ?
Cs2 Si1 Cs1 128.07(18) . 2_564 ?
Cs2 Si1 Cs1 4.2(2) 2_564 2_564 ?
Cs2 Si1 Cs2 129.21(17) . 2_564 ?
Cs1 Si4 Cs4 82.66(19) 5 6_664 ?
Cs3 Si4 Cs1 68.74(17) . 5 ?
Cs3 Si4 Cs1 79.49(18) 6_664 5 ?
Cs3 Si4 Cs3 147.06(13) 6_664 . ?
Cs3 Si4 Cs4 150.9(3) . 6_664 ?
Cs3 Si4 Cs4 142.2(3) 6_664 . ?
Cs3 Si4 Cs4 4.7(3) 6_664 6_664 ?
O9 Si4 Cs1 127.2(6) . 5 ?
O9 Si4 Cs3 54.7(6) . 6_664 ?
O9 Si4 Cs3 144.0(5) . . ?
O9 Si4 O8 105.4(8) . . ?
O9 Si4 Cs4 144.7(5) . . ?
O9 Si4 Cs4 53.7(5) . 6_664 ?
O10 Si4 Cs1 48.0(4) . 5 ?
O10 Si4 Cs3 102.4(4) . 6_664 ?
O10 Si4 Cs3 49.3(4) . . ?
O10 Si4 O9 113.2(6) . . ?
O10 Si4 O2 111.4(7) . 2_665 ?
O10 Si4 O8 108.0(7) . . ?
O10 Si4 Cs4 107.0(4) . 6_664 ?
O10 Si4 Cs4 45.0(4) . . ?
O2 Si4 Cs1 123.8(4) 2_665 5 ?
O2 Si4 Cs3 146.3(6) 2_665 6_664 ?
O2 Si4 Cs3 64.6(5) 2_665 . ?
O2 Si4 O9 108.9(7) 2_665 . ?
O2 Si4 O8 109.8(7) 2_665 . ?
O2 Si4 Cs4 69.5(5) 2_665 . ?
O2 Si4 Cs4 141.6(6) 2_665 6_664 ?
O8 Si4 Cs1 60.1(6) . 5 ?
O8 Si4 Cs3 110.0(7) . . ?
O8 Si4 Cs3 57.5(6) . 6_664 ?
O8 Si4 Cs4 56.2(6) . 6_664 ?
O8 Si4 Cs4 108.1(7) . . ?
Cs4 Si4 Cs1 64.20(18) . 5 ?
Cs4 Si4 Cs3 4.9(2) . . ?
Cs4 Si4 Cs4 146.07(16) . 6_664 ?
Pu1 O7 Cs3 94.1(3) 2_664 6_664 ?
Pu1 O7 Cs3 94.1(3) 2_664 6_564 ?
Pu1 O7 Cs4 90.4(3) 2_664 6_564 ?
Pu1 O7 Cs4 90.4(3) 2_664 6_664 ?
Cs3 O7 Cs3 150.6(6) 6_664 6_564 ?
Si3 O7 Pu1 146.9(10) . 2_664 ?
Si3 O7 Cs3 94.1(3) . 6_664 ?
Si3 O7 Cs3 94.1(3) . 6_564 ?
Si3 O7 Cs4 95.4(3) . 6_564 ?
Si3 O7 Cs4 95.4(3) . 6_664 ?
Cs4 O7 Cs3 5.2(2) 6_664 6_664 ?
Cs4 O7 Cs3 5.2(2) 6_564 6_564 ?
Cs4 O7 Cs3 155.1(5) 6_564 6_664 ?
Cs4 O7 Cs3 155.1(5) 6_664 6_564 ?
Cs4 O7 Cs4 159.1(6) 6_664 6_564 ?
Cs3 O9 Cs4 5.8(3) 6_664 6_664 ?
Si4 O9 Cs3 101.8(6) 4_755 6_664 ?
Si4 O9 Cs3 101.8(6) . 6_664 ?
Si4 O9 Si4 134.4(9) 4_755 . ?
Si4 O9 Cs4 103.7(6) . 6_664 ?
Si4 O9 Cs4 103.7(6) 4_755 6_664 ?
Pu1 O10 Cs1 99.1(3) 5 5 ?
Pu1 O10 Cs3 108.9(4) 5 . ?
Pu1 O10 Cs4 106.2(4) 5 . ?
Pu1 O10 Cs2 94.5(3) 5 5 ?
Cs1 O10 Cs3 90.1(3) 5 . ?
Cs1 O10 Cs2 4.8(3) 5 5 ?
Cs3 O10 Cs2 90.6(4) . 5 ?
Si4 O10 Pu1 131.1(6) . 5 ?
Si4 O10 Cs1 110.6(5) . 5 ?
Si4 O10 Cs3 108.9(5) . . ?
Si4 O10 Cs4 113.9(5) . . ?
Si4 O10 Cs2 114.9(6) . 5 ?
Cs4 O10 Cs1 85.4(3) . 5 ?
Cs4 O10 Cs3 5.9(3) . . ?
Cs4 O10 Cs2 85.5(4) . 5 ?
Pu1 O5 Cs1 88.0(3) . . ?
Pu1 O5 Cs1 88.0(3) . 1_655 ?
Pu1 O5 Cs3 119.7(6) . 2_664 ?
Pu1 O5 Cs2 89.6(5) . 1_655 ?
Pu1 O5 Cs2 89.6(5) . . ?
Cs1 O5 Cs1 173.4(5) 1_655 . ?
Cs1 O5 Cs3 88.8(3) . 2_664 ?
Cs1 O5 Cs3 88.8(3) 1_655 2_664 ?
Si2 O5 Pu1 156.7(10) . . ?
Si2 O5 Cs1 92.9(3) . . ?
Si2 O5 Cs1 92.9(3) . 1_655 ?
Si2 O5 Cs3 83.6(7) . 2_664 ?
Si2 O5 Cs2 89.3(4) . 1_655 ?
Si2 O5 Cs2 89.3(4) . . ?
Cs2 O5 Cs1 5.7(2) 1_655 1_655 ?
Cs2 O5 Cs1 5.7(2) . . ?
Cs2 O5 Cs1 177.5(6) 1_655 . ?
Cs2 O5 Cs1 177.5(6) . 1_655 ?
Cs2 O5 Cs3 92.7(4) . 2_664 ?
Cs2 O5 Cs3 92.7(4) 1_655 2_664 ?
Cs2 O5 Cs2 174.2(7) . 1_655 ?
Cs3 O2 Cs4 5.0(3) 2_664 2_664 ?
Si1 O2 Cs3 105.6(8) . 2_664 ?
Si1 O2 Cs4 110.3(8) . 2_664 ?
Si4 O2 Cs3 91.9(5) 2_664 2_664 ?
Si4 O2 Si1 146.1(7) 2_664 . ?
Si4 O2 Cs4 87.0(4) 2_664 2_664 ?
Cs1 O4 Cs3 94.5(3) . 2_664 ?
Si2 O4 Cs1 103.9(5) . . ?
Si2 O4 Cs3 83.0(6) . 2_664 ?
Si2 O4 Cs2 103.6(6) . . ?
Si1 O4 Cs1 109.8(6) . . ?
Si1 O4 Cs3 104.1(6) . 2_664 ?
Si1 O4 Si2 144.7(8) . . ?
Si1 O4 Cs2 108.7(7) . . ?
Cs2 O4 Cs1 6.1(3) . . ?
Cs2 O4 Cs3 100.6(4) . 2_664 ?
Si1 O1 Cs1 102.2(5) . . ?
Si1 O1 Cs1 102.2(5) 4 . ?
Si1 O1 Si1 155.5(10) . 4 ?
Si1 O1 Cs2 102.1(5) . . ?
Si1 O1 Cs2 102.1(5) 4 . ?
Cs2 O1 Cs1 5.7(3) . . ?
Cs3 O8 Cs1 95.6(4) 6_664 5 ?
Cs3 O8 Cs4 5.7(3) 6_664 6_664 ?
Si3 O8 Cs1 98.2(7) . 5 ?
Si3 O8 Cs3 108.5(7) . 6_664 ?
Si3 O8 Si4 147.4(9) . . ?
Si3 O8 Cs4 104.7(7) . 6_664 ?
Si4 O8 Cs1 96.5(7) . 5 ?
Si4 O8 Cs3 98.7(7) . 6_664 ?
Si4 O8 Cs4 101.0(7) . 6_664 ?
Cs4 O8 Cs1 100.5(4) 6_664 5 ?
Si2 O6 Si3 152.5(13) . . ?
Pu1 O3 Cs1 95.0(3) 2_664 2_564 ?
Pu1 O3 Cs4 90.9(4) 2_664 6_564 ?
Pu1 O3 Cs2 99.1(4) 2_664 2_564 ?
Cs1 O3 Cs4 74.6(3) 2_564 6_564 ?
Si1 O3 Pu1 147.3(8) . 2_664 ?
Si1 O3 Cs1 113.7(6) . 2_564 ?
Si1 O3 Cs4 110.9(6) . 6_564 ?
Si1 O3 Cs2 108.5(6) . 2_564 ?
Cs2 O3 Cs1 6.0(2) 2_564 2_564 ?
Cs2 O3 Cs4 79.1(4) 2_564 6_564 ?
O7 Cs4 Si4 129.3(4) 6_565 . ?
O7 Cs4 Si4 65.3(3) 6_665 . ?
O7 Cs4 O7 159.1(6) 6_665 6_565 ?
O7 Cs4 O2 125.4(4) 6_565 2_665 ?
O7 Cs4 O2 74.3(3) 6_665 2_665 ?
O7 Cs4 O2 125.4(4) 6_665 3_565 ?
O7 Cs4 O2 74.3(3) 6_565 3_565 ?
O9 Cs4 Si4 144.32(17) 6_665 . ?
O9 Cs4 O7 85.0(3) 6_665 6_665 ?
O9 Cs4 O7 85.0(3) 6_665 6_565 ?
O9 Cs4 O2 132.1(4) 6_665 2_665 ?
O9 Cs4 O2 132.1(4) 6_665 3_565 ?
O9 Cs4 O8 44.1(3) 6_665 6_665 ?
O9 Cs4 O8 44.1(3) 6_665 7_465 ?
O9 Cs4 O3 102.6(4) 6_665 6_565 ?
O9 Cs4 O3 102.6(4) 6_665 7_565 ?
O10 Cs4 Si4 76.9(4) 4_655 . ?
O10 Cs4 Si4 21.1(2) . . ?
O10 Cs4 O7 53.0(3) . 6_665 ?
O10 Cs4 O7 134.4(5) . 6_565 ?
O10 Cs4 O7 134.4(5) 4_655 6_665 ?
O10 Cs4 O7 53.0(3) 4_655 6_565 ?
O10 Cs4 O9 138.0(3) . 6_665 ?
O10 Cs4 O9 138.0(3) 4_655 6_665 ?
O10 Cs4 O10 82.8(5) 4_655 . ?
O10 Cs4 O2 43.7(3) . 2_665 ?
O10 Cs4 O2 81.4(4) . 3_565 ?
O10 Cs4 O2 81.4(4) 4_655 2_665 ?
O10 Cs4 O2 43.7(3) 4_655 3_565 ?
O10 Cs4 O8 94.5(3) 4_655 7_465 ?
O10 Cs4 O8 94.5(3) . 6_665 ?
O10 Cs4 O8 175.8(4) . 7_465 ?
O10 Cs4 O8 175.8(4) 4_655 6_665 ?
O10 Cs4 O3 52.6(3) 4_655 6_565 ?
O10 Cs4 O3 96.7(4) 4_655 7_565 ?
O10 Cs4 O3 52.6(3) . 7_565 ?
O10 Cs4 O3 96.7(4) . 6_565 ?
O2 Cs4 Si4 23.5(2) 2_665 . ?
O2 Cs4 Si4 63.0(3) 3_565 . ?
O2 Cs4 O2 51.3(3) 3_565 2_665 ?
O8 Cs4 Si4 160.8(4) 7_465 . ?
O8 Cs4 Si4 101.6(2) 6_665 . ?
O8 Cs4 O7 42.3(3) 7_465 6_565 ?
O8 Cs4 O7 42.3(3) 6_665 6_665 ?
O8 Cs4 O7 128.9(5) 6_665 6_565 ?
O8 Cs4 O7 128.9(5) 7_465 6_665 ?
O8 Cs4 O2 139.1(4) 6_665 3_565 ?
O8 Cs4 O2 98.9(4) 7_465 3_565 ?
O8 Cs4 O2 98.9(4) 6_665 2_665 ?
O8 Cs4 O2 139.1(4) 7_465 2_665 ?
O8 Cs4 O8 88.0(5) 6_665 7_465 ?
O8 Cs4 O3 79.1(3) 6_665 7_565 ?
O8 Cs4 O3 124.9(5) 7_465 7_565 ?
O8 Cs4 O3 124.9(5) 6_665 6_565 ?
O8 Cs4 O3 79.1(3) 7_465 6_565 ?
O3 Cs4 Si4 73.7(2) 7_565 . ?
O3 Cs4 Si4 107.7(3) 6_565 . ?
O3 Cs4 O7 49.6(3) 7_565 6_665 ?
O3 Cs4 O7 115.4(4) 6_565 6_665 ?
O3 Cs4 O7 115.4(4) 7_565 6_565 ?
O3 Cs4 O7 49.6(3) 6_565 6_565 ?
O3 Cs4 O2 125.2(5) 7_565 3_565 ?
O3 Cs4 O2 95.9(3) 6_565 3_565 ?
O3 Cs4 O2 95.9(3) 7_565 2_665 ?
O3 Cs4 O2 125.2(5) 6_565 2_665 ?
O3 Cs4 O3 66.4(4) 7_565 6_565 ?
Si2 Cs2 Si2 135.3(6) . 1_455 ?
Si2 Cs2 Si1 91.6(4) 1_455 . ?
Si2 Cs2 Si1 45.7(2) . . ?
O10 Cs2 Si2 74.19(19) 8_545 1_455 ?
O10 Cs2 Si2 146.4(4) 8_545 . ?
O10 Cs2 Si2 146.4(4) 5_445 1_455 ?
O10 Cs2 Si2 74.19(19) 5_445 . ?
O10 Cs2 Si1 109.3(3) 5_445 . ?
O10 Cs2 Si1 143.2(6) 8_545 . ?
O10 Cs2 O10 73.4(5) 8_545 5_445 ?
O10 Cs2 O5 51.9(3) 5_445 . ?
O10 Cs2 O5 125.1(5) 8_545 . ?
O10 Cs2 O5 125.1(5) 5_445 1_455 ?
O10 Cs2 O5 51.9(3) 8_545 1_455 ?
O5 Cs2 Si2 22.9(3) . . ?
O5 Cs2 Si2 22.9(3) 1_455 1_455 ?
O5 Cs2 Si2 157.9(7) . 1_455 ?
O5 Cs2 Si2 157.9(7) 1_455 . ?
O5 Cs2 Si1 66.5(4) . . ?
O5 Cs2 Si1 112.7(6) 1_455 . ?
O5 Cs2 O5 174.2(7) . 1_455 ?
O4 Cs2 Si2 113.8(6) . 1_455 ?
O4 Cs2 Si2 113.8(6) 4 . ?
O4 Cs2 Si2 23.8(2) . . ?
O4 Cs2 Si2 23.8(2) 4 1_455 ?
O4 Cs2 Si1 68.6(5) 4 . ?
O4 Cs2 Si1 22.3(3) . . ?
O4 Cs2 O10 149.3(6) 4 5_445 ?
O4 Cs2 O10 90.5(3) . 5_445 ?
O4 Cs2 O10 149.3(6) . 8_545 ?
O4 Cs2 O10 90.5(3) 4 8_545 ?
O4 Cs2 O5 134.9(8) . 1_455 ?
O4 Cs2 O5 44.2(3) . . ?
O4 Cs2 O5 44.2(3) 4 1_455 ?
O4 Cs2 O5 134.9(8) 4 . ?
O4 Cs2 O4 90.9(7) . 4 ?
O4 Cs2 O1 45.4(4) 4 . ?
O4 Cs2 O1 45.4(4) . . ?
O4 Cs2 O3 156.8(5) . 2_565 ?
O4 Cs2 O3 156.8(5) 4 3_565 ?
O4 Cs2 O3 93.1(3) 4 2_565 ?
O4 Cs2 O3 93.1(3) . 3_565 ?
O1 Cs2 Si2 68.7(3) . . ?
O1 Cs2 Si2 68.7(3) . 1_455 ?
O1 Cs2 Si1 23.14(14) . . ?
O1 Cs2 O10 127.5(5) . 5_445 ?
O1 Cs2 O10 127.5(5) . 8_545 ?
O1 Cs2 O5 89.5(5) . 1_455 ?
O1 Cs2 O5 89.5(5) . . ?
O3 Cs2 Si2 69.5(2) 3_565 . ?
O3 Cs2 Si2 140.6(6) 2_565 . ?
O3 Cs2 Si2 69.5(2) 2_565 1_455 ?
O3 Cs2 Si2 140.6(6) 3_565 1_455 ?
O3 Cs2 Si1 113.7(3) 3_565 . ?
O3 Cs2 Si1 151.4(4) 2_565 . ?
O3 Cs2 O10 97.6(6) 3_565 8_545 ?
O3 Cs2 O10 97.6(6) 2_565 5_445 ?
O3 Cs2 O10 53.6(3) 3_565 5_445 ?
O3 Cs2 O10 53.6(3) 2_565 8_545 ?
O3 Cs2 O5 54.4(4) 3_565 . ?
O3 Cs2 O5 54.4(4) 2_565 1_455 ?
O3 Cs2 O5 129.1(7) 3_565 1_455 ?
O3 Cs2 O5 129.1(7) 2_565 . ?
O3 Cs2 O1 134.4(4) 3_565 . ?
O3 Cs2 O1 134.4(4) 2_565 . ?
O3 Cs2 O3 74.8(7) 3_565 2_565 ?

loop_
_geom_bond_atom_site_label_1
_geom_bond_atom_site_label_2
_geom_bond_distance
_geom_bond_site_symmetry_2
_geom_bond_publ_flag
Pu1 Cs1 4.183(4) 1_655 ?
Pu1 Cs1 4.183(4) . ?
Pu1 O7 2.175(15) 2_665 ?
Pu1 O10 2.228(10) 8_645 ?
Pu1 O10 2.228(10) 5_445 ?
Pu1 O5 2.209(16) . ?
Pu1 O3 2.183(11) 2_665 ?
Pu1 O3 2.183(11) 3_565 ?
Pu1 Cs4 4.292(5) 5_545 ?
Pu1 Cs4 4.292(5) 5_445 ?
Pu1 Cs2 4.235(12) . ?
Pu1 Cs2 4.235(12) 1_655 ?
Cs1 Si2 4.009(4) . ?
Cs1 O10 3.204(11) 8_545 ?
Cs1 O10 3.204(11) 5_445 ?
Cs1 O5 3.6311(10) 1_455 ?
Cs1 O5 3.6311(10) . ?
Cs1 O4 3.293(13) . ?
Cs1 O4 3.293(13) 4 ?
Cs1 O1 3.469(15) . ?
Cs1 O8 3.523(16) 8_545 ?
Cs1 O8 3.523(16) 5_445 ?
Cs1 O3 3.382(14) 3_565 ?
Cs1 O3 3.382(14) 2_565 ?
Cs3 O7 3.747(5) 6_665 ?
Cs3 O7 3.747(5) 6_565 ?
Cs3 O9 3.31(2) 6_665 ?
Cs3 O10 3.216(14) 4_655 ?
Cs3 O10 3.216(14) . ?
Cs3 O5 3.684(19) 2_665 ?
Cs3 O2 3.628(19) 3_565 ?
Cs3 O2 3.628(19) 2_665 ?
Cs3 O4 3.667(17) 2_665 ?
Cs3 O4 3.667(17) 3_565 ?
Cs3 O8 3.385(19) 7_465 ?
Cs3 O8 3.385(19) 6_665 ?
Si2 Cs1 4.009(4) 1_655 ?
Si2 Cs3 3.828(11) 2_664 ?
Si2 O5 1.525(16) . ?
Si2 O4 1.628(12) . ?
Si2 O4 1.628(12) 4_655 ?
Si2 O6 1.576(15) . ?
Si2 Cs4 4.169(11) 2_664 ?
Si2 Cs2 3.919(8) . ?
Si2 Cs2 3.919(8) 1_655 ?
Si3 Cs1 4.060(7) 5 ?
Si3 Cs3 4.165(7) 6_664 ?
Si3 Cs3 4.165(7) 6_564 ?
Si3 O7 1.568(15) . ?
Si3 O8 1.578(12) . ?
Si3 O8 1.578(12) 4_655 ?
Si3 O6 1.610(16) . ?
Si3 Cs4 4.138(7) 6_564 ?
Si3 Cs4 4.138(7) 6_664 ?
Si1 Cs1 4.274(8) 2_564 ?
Si1 O2 1.617(14) . ?
Si1 O4 1.610(11) . ?
Si1 O1 1.615(5) . ?
Si1 O3 1.587(10) . ?
Si1 Cs2 4.02(2) . ?
Si1 Cs2 4.09(2) 2_564 ?
Si4 Cs1 4.037(5) 5 ?
Si4 Cs3 3.965(13) 6_664 ?
Si4 O9 1.610(6) . ?
Si4 O10 1.576(10) . ?
Si4 O2 1.600(14) 2_665 ?
Si4 O8 1.614(12) . ?
Si4 Cs4 4.006(13) . ?
Si4 Cs4 4.073(13) 6_664 ?
O7 Pu1 2.175(15) 2_664 ?
O7 Cs3 3.747(5) 6_564 ?
O7 Cs3 3.747(5) 6_664 ?
O7 Cs4 3.686(4) 6_664 ?
O7 Cs4 3.686(4) 6_564 ?
O9 Cs3 3.31(2) 6_664 ?
O9 Si4 1.610(6) 4_755 ?
O9 Cs4 3.38(2) 6_664 ?
O10 Pu1 2.228(10) 5 ?
O10 Cs1 3.204(11) 5 ?
O10 Cs4 3.099(14) . ?
O10 Cs2 3.432(16) 5 ?
O5 Cs1 3.6311(10) 1_655 ?
O5 Cs3 3.684(19) 2_664 ?
O5 Cs2 3.6298(12) . ?
O5 Cs2 3.6298(12) 1_655 ?
O2 Cs3 3.628(19) 2_664 ?
O2 Si4 1.600(14) 2_664 ?
O2 Cs4 3.757(18) 2_664 ?
O4 Cs3 3.667(17) 2_664 ?
O4 Cs2 3.20(2) . ?
O1 Si1 1.615(5) 4 ?
O1 Cs2 3.36(3) . ?
O8 Cs1 3.523(16) 5 ?
O8 Cs3 3.385(19) 6_664 ?
O8 Cs4 3.45(2) 6_664 ?
O3 Pu1 2.183(11) 2_664 ?
O3 Cs1 3.382(14) 2_564 ?
O3 Cs4 3.662(15) 6_564 ?
O3 Cs2 3.30(2) 2_564 ?
Cs4 O7 3.686(4) 6_565 ?
Cs4 O7 3.686(4) 6_665 ?
Cs4 O9 3.38(2) 6_665 ?
Cs4 O10 3.099(14) 4_655 ?
Cs4 O2 3.757(18) 2_665 ?
Cs4 O2 3.757(18) 3_565 ?
Cs4 O8 3.45(2) 7_465 ?
Cs4 O8 3.45(2) 6_665 ?
Cs4 O3 3.662(15) 6_565 ?
Cs4 O3 3.662(15) 7_565 ?
Cs2 Si2 3.919(8) 1_455 ?
Cs2 O10 3.432(16) 5_445 ?
Cs2 O10 3.432(16) 8_545 ?
Cs2 O5 3.6298(12) 1_455 ?
Cs2 O4 3.20(2) 4 ?
Cs2 O3 3.30(2) 3_565 ?
Cs2 O3 3.30(2) 2_565 ?

loop_
_twin_individual_id
_twin_individual_mass_fraction_refined
1 0.52(4)
2 0.48(4)
